data_7028174
loop_
_publ_author_name
'Bashall, Alan'
'Beswick, Michael A.'
'Harmer, Christopher N.'
'Hopkins, Alexander D.'
'McPartlin, Mary'
'Paver, Michael A.'
'Raithby, Paul R.'
'Wright, Dominic S.'

_publ_section_title
;
 Co-ordination of heavier alkali metals by polyimido antimony(III)
 ligands; syntheses and structures of [{Sb2(NC6H11)4}2M4]
 (M&#x2005;=&#x2005;Li or Na), Li[{(Me2N)Sb(\m-NC6H11)2}2Sb] and
 M[{(C6H11NH)Sb(\m-NC6H11)2}2Sb]&#x00B7;2thf (M&#x2005;=&#x2005;K or Rb)
;
_journal_issue 8
_journal_name_full 'Journal of the Chemical Society, Dalton Transactions'
_journal_page_first 1389
_journal_paper_doi 10.1039/a708496j
_journal_year 1998
_chemical_formula_sum 'C44 H82 K N6 O2 Sb3'
_chemical_formula_weight 1131.51
_chemical_name_systematic
; 
 ? 
;
_space_group_IT_number 15
_symmetry_cell_setting monoclinic
_symmetry_space_group_name_Hall '-C 2yc'
_symmetry_space_group_name_H-M 'C 1 2/c 1'
_atom_sites_solution_hydrogens geom
_atom_sites_solution_primary direct
_atom_sites_solution_secondary difmap
_audit_creation_method SHELXL
_cell_angle_alpha 90.00
_cell_angle_beta 104.233(7)
_cell_angle_gamma 90.00
_cell_formula_units_Z 4
_cell_length_a 23.616(3)
_cell_length_b 11.0671(13)
_cell_length_c 20.777(2)
_cell_measurement_reflns_used 39
_cell_measurement_temperature 223(2)
_cell_measurement_theta_max 12.51
_cell_measurement_theta_min 4.81
_cell_volume 5263.6(11)
_computing_cell_refinement 'Siemens XSCANS'
_computing_data_collection 'Siemens XSCANS'
_computing_data_reduction 'Siemens SHELXTL'
_computing_molecular_graphics 'Siemens SHELXTL'
_computing_publication_material 'Siemens SHELXTL'
_computing_structure_refinement 'SHELXL-93 (Sheldrick, 1993)'
_computing_structure_solution 'SHELXS-86 (Sheldrick, 1990)'
_diffrn_ambient_temperature 223(2)
_diffrn_measurement_device 'Siemens P4'
_diffrn_measurement_method '2\q/\w scans'
_diffrn_radiation_monochromator graphite
_diffrn_radiation_source 'fine-focus sealed tube'
_diffrn_radiation_type MoK\a
_diffrn_radiation_wavelength 0.71073
_diffrn_reflns_av_R_equivalents 0.0397
_diffrn_reflns_av_sigmaI/netI 0.0538
_diffrn_reflns_limit_h_max 28
_diffrn_reflns_limit_h_min -28
_diffrn_reflns_limit_k_max 13
_diffrn_reflns_limit_k_min -13
_diffrn_reflns_limit_l_max 24
_diffrn_reflns_limit_l_min -24
_diffrn_reflns_number 9491
_diffrn_reflns_theta_max 25.00
_diffrn_reflns_theta_min 1.78
_diffrn_standards_decay_% 7.14
_diffrn_standards_interval_count 97
_diffrn_standards_number 3
_exptl_absorpt_coefficient_mu 1.645
_exptl_absorpt_correction_type none
_exptl_crystal_colour yellow
_exptl_crystal_density_diffrn 1.428
_exptl_crystal_F_000 2304
_exptl_crystal_size_max 0.16mm
_exptl_crystal_size_mid 0.20mm
_exptl_crystal_size_min 0.40mm
_refine_diff_density_max 0.888
_refine_diff_density_min -0.491
_refine_diff_density_rms 0.098
_refine_ls_extinction_method none
_refine_ls_goodness_of_fit_all 1.011
_refine_ls_goodness_of_fit_obs 1.047
_refine_ls_matrix_type full
_refine_ls_number_parameters 249
_refine_ls_number_reflns 4632
_refine_ls_number_restraints 110
_refine_ls_restrained_S_all 1.039
_refine_ls_restrained_S_obs 1.071
_refine_ls_R_factor_all 0.0847
_refine_ls_R_factor_obs 0.0476
_refine_ls_shift/esd_max 1.343
_refine_ls_shift/esd_mean 0.081
_refine_ls_structure_factor_coef Fsqd
_refine_ls_weighting_details 'w=1/[\s^2^(Fo^2^)+(0.0659P)^2^+15.1388P] where P=(Fo^2^+2Fc^2^)/3'
_refine_ls_weighting_scheme calc
_refine_ls_wR_factor_all 0.1387
_refine_ls_wR_factor_obs 0.1146
_reflns_number_observed 3082
_reflns_number_total 4637
_reflns_observed_criterion >2sigma(I)
_cod_data_source_file j708496sup1.cif
_cod_data_source_block sy228
_cod_depositor_comments
;
The following automatic conversions were performed:

'_symmetry_cell_setting' value 'Monoclinic' changed to 'monoclinic'
according to /home/saulius/struct/CIF-dictionaries/cif_core.dic
dictionary named 'cif_core.dic' version 2.4.2 from 2011-04-26.

Automatic conversion script
Id: cif_fix_values 1891 2012-01-12 08:04:46Z andrius 

The following automatic conversions were performed:

'_refine_ls_weighting_scheme' value 'calc
w=1/[\s^2^(Fo^2^)+(0.0659P)^2^+15.1388P] where P=(Fo^2^+2Fc^2^)/3'
was changed to 'calc'. New tag '_refine_ls_weighting_details' was
created. The value of the new tag was set to
'w=1/[\s^2^(Fo^2^)+(0.0659P)^2^+15.1388P] where P=(Fo^2^+2Fc^2^)/3'.

Automatic conversion script
Id: cif_fix_values 3143 2015-03-26 13:38:13Z robertas 
;
_cod_original_cell_volume 5263.4(10)
_cod_original_sg_symbol_H-M C2/c
_cod_database_code 7028174

loop_
_symmetry_equiv_pos_as_xyz
'x, y, z'
'-x, y, -z+1/2'
'x+1/2, y+1/2, z'
'-x+1/2, y+1/2, -z+1/2'
'-x, -y, -z'
'x, -y, z-1/2'
'-x+1/2, -y+1/2, -z'
'x+1/2, -y+1/2, z-1/2'

loop_
_atom_site_aniso_label
_atom_site_aniso_U_11
_atom_site_aniso_U_22
_atom_site_aniso_U_33
_atom_site_aniso_U_23
_atom_site_aniso_U_13
_atom_site_aniso_U_12
Sb1 0.0545(4) 0.0547(4) 0.0411(4) 0.000 0.0031(3) 0.000
Sb2 0.0568(3) 0.0731(4) 0.0382(3) -0.0006(2) -0.0001(2) 0.0034(3)
K 0.090(2) 0.064(2) 0.0546(14) 0.000 0.0025(13) 0.000
N1A 0.052(3) 0.068(4) 0.044(3) 0.002(3) 0.004(3) -0.005(3)
C1A 0.065(5) 0.069(6) 0.059(5) 0.009(4) -0.003(4) -0.005(4)
C2A 0.052(5) 0.089(7) 0.103(7) -0.004(6) 0.016(5) -0.003(5)
C3A 0.088(8) 0.134(11) 0.127(9) 0.010(9) 0.030(7) -0.020(7)
C4A 0.073(7) 0.109(9) 0.137(10) 0.026(8) 0.017(7) -0.022(6)
C5A 0.103(9) 0.078(7) 0.193(14) -0.008(8) 0.022(9) -0.026(7)
C6A 0.096(7) 0.061(6) 0.137(10) -0.011(6) 0.011(7) -0.015(5)
N1B 0.053(3) 0.065(4) 0.036(3) 0.002(3) 0.009(2) 0.005(3)
C1B 0.064(5) 0.076(6) 0.040(4) -0.002(4) 0.011(3) 0.004(4)
C2B 0.079(6) 0.091(6) 0.053(5) 0.002(5) 0.023(4) 0.005(5)
C3B 0.087(7) 0.118(9) 0.070(6) -0.009(6) 0.026(5) 0.017(6)
C4B 0.080(6) 0.143(10) 0.070(6) 0.004(7) 0.035(5) -0.009(6)
C5B 0.106(7) 0.097(8) 0.066(5) -0.002(5) 0.028(5) -0.026(6)
C6B 0.094(6) 0.086(6) 0.061(5) 0.007(5) 0.033(5) 0.001(5)
N1C 0.063(4) 0.063(4) 0.065(4) 0.006(3) 0.004(3) 0.010(3)
C1C 0.073(6) 0.091(6) 0.109(8) 0.010(6) -0.003(5) 0.038(5)
C5C 0.154(12) 0.122(9) 0.221(14) 0.092(10) 0.081(11) 0.031(9)
C6C 0.127(10) 0.117(8) 0.150(11) -0.001(7) -0.002(8) 0.036(8)
O1D 0.129(6) 0.098(6) 0.146(7) 0.030(5) 0.029(6) -0.012(5)
O1D' 0.129(6) 0.098(6) 0.146(7) 0.030(5) 0.029(6) -0.012(5)

loop_
_atom_site_label
_atom_site_type_symbol
_atom_site_fract_x
_atom_site_fract_y
_atom_site_fract_z
_atom_site_U_iso_or_equiv
_atom_site_thermal_displace_type
_atom_site_occupancy
_atom_site_calc_flag
_atom_site_refinement_flags
_atom_site_disorder_group
Sb1 Sb 0.5000 0.02060(7) 0.2500 0.0516(2) Uani 1 d S .
Sb2 Sb 0.40888(2) 0.14085(5) 0.12449(2) 0.0581(2) Uani 1 d . .
K K 0.5000 0.3612(2) 0.2500 0.0722(7) Uani 1 d S .
N1A N 0.4066(2) 0.0700(6) 0.2124(3) 0.056(2) Uani 1 d . .
C1A C 0.3588(3) -0.0039(7) 0.2229(4) 0.068(2) Uani 1 d D .
H1A H 0.3731(3) -0.0402(7) 0.2675(4) 0.081 Uiso 1 calc R .
C2A C 0.3060(3) 0.0715(9) 0.2267(5) 0.082(3) Uani 1 d D .
H2A1 H 0.3185(3) 0.1347(9) 0.2602(5) 0.098 Uiso 1 calc R .
H2A2 H 0.2909(3) 0.1115(9) 0.1838(5) 0.098 Uiso 1 calc R .
C3A C 0.2568(5) -0.0005(12) 0.2439(7) 0.116(4) Uani 1 d D .
H3A1 H 0.2230(5) 0.0523(12) 0.2416(7) 0.139 Uiso 1 calc R .
H3A2 H 0.2697(5) -0.0313(12) 0.2894(7) 0.139 Uiso 1 calc R .
C4A C 0.2392(4) -0.1053(11) 0.1961(6) 0.108(4) Uani 1 d D .
H4A1 H 0.2100(4) -0.1547(11) 0.2102(6) 0.129 Uiso 1 calc R .
H4A2 H 0.2214(4) -0.0738(11) 0.1517(6) 0.129 Uiso 1 calc R .
C5A C 0.2904(5) -0.1818(10) 0.1933(8) 0.127(4) Uani 1 d D .
H5A1 H 0.2780(5) -0.2445(10) 0.1594(8) 0.153 Uiso 1 calc R .
H5A2 H 0.3049(5) -0.2222(10) 0.2362(8) 0.153 Uiso 1 calc R .
C6A C 0.3404(4) -0.1071(9) 0.1769(6) 0.101(3) Uani 1 d D .
H6A1 H 0.3740(4) -0.1601(9) 0.1789(6) 0.121 Uiso 1 calc R .
H6A2 H 0.3275(4) -0.0764(9) 0.1314(6) 0.121 Uiso 1 calc R .
N1B N 0.4959(2) 0.1414(5) 0.1716(3) 0.0517(14) Uani 1 d . .
C1B C 0.5425(3) 0.1480(7) 0.1363(3) 0.060(2) Uani 1 d D .
H1B H 0.5797(3) 0.1592(7) 0.1702(3) 0.072 Uiso 1 calc R .
C2B C 0.5488(4) 0.0335(8) 0.0975(4) 0.073(2) Uani 1 d D .
H2B1 H 0.5549(4) -0.0359(8) 0.1277(4) 0.088 Uiso 1 calc R .
H2B2 H 0.5127(4) 0.0199(8) 0.0632(4) 0.088 Uiso 1 calc R .
C3B C 0.6005(4) 0.0433(10) 0.0648(5) 0.091(3) Uani 1 d D .
H3B1 H 0.6371(4) 0.0485(10) 0.0993(5) 0.109 Uiso 1 calc R .
H3B2 H 0.6020(4) -0.0291(10) 0.0382(5) 0.109 Uiso 1 calc R .
C4B C 0.5938(4) 0.1543(10) 0.0208(5) 0.094(3) Uani 1 d D .
H4B1 H 0.5603(4) 0.1430(10) -0.0173(5) 0.113 Uiso 1 calc R .
H4B2 H 0.6288(4) 0.1629(10) 0.0036(5) 0.113 Uiso 1 calc R .
C5B C 0.5852(4) 0.2695(9) 0.0571(4) 0.089(3) Uani 1 d D .
H5B1 H 0.6212(4) 0.2882(9) 0.0907(4) 0.106 Uiso 1 calc R .
H5B2 H 0.5771(4) 0.3368(9) 0.0255(4) 0.106 Uiso 1 calc R .
C6B C 0.5349(4) 0.2564(8) 0.0906(4) 0.078(2) Uani 1 d D .
H6B1 H 0.4982(4) 0.2483(8) 0.0564(4) 0.094 Uiso 1 calc R .
H6B2 H 0.5323(4) 0.3297(8) 0.1162(4) 0.094 Uiso 1 calc R .
N1C N 0.3898(3) 0.3160(6) 0.1506(3) 0.066(2) Uani 1 d . .
C1C C 0.3543(4) 0.3924(9) 0.0953(5) 0.095(3) Uani 1 d DU .
H1C H 0.3656(4) 0.3817(9) 0.0528(5) 0.114 Uiso 0.57(3) calc PR 1
H1C H 0.3772(4) 0.3922(9) 0.0613(5) 0.114 Uiso 0.43(3) calc PR 2
C2C C 0.2891(7) 0.3634(19) 0.0900(12) 0.096(6) Uiso 0.57(3) d PDU 1
H2C1 H 0.2775(7) 0.3896(19) 0.1300(12) 0.115 Uiso 0.57(3) calc PR 1
H2C2 H 0.2814(7) 0.2767(19) 0.0836(12) 0.115 Uiso 0.57(3) calc PR 1
C3C C 0.2535(9) 0.4421(15) 0.0235(10) 0.093(7) Uiso 0.57(3) d PDU 1
H3C1 H 0.2714(9) 0.4308(15) -0.0140(10) 0.111 Uiso 0.57(3) calc PR 1
H3C2 H 0.2122(9) 0.4189(15) 0.0099(10) 0.111 Uiso 0.57(3) calc PR 1
C4C C 0.2604(8) 0.5686(19) 0.0483(16) 0.116(8) Uiso 0.57(3) d PDU 1
H4C1 H 0.2501(8) 0.5742(19) 0.0911(16) 0.139 Uiso 0.57(3) calc PR 1
H4C2 H 0.2346(8) 0.6224(19) 0.0167(16) 0.139 Uiso 0.57(3) calc PR 1
C2C' C 0.2953(8) 0.3549(21) 0.0587(14) 0.084(7) Uiso 0.43(3) d PDU 2
H2C3 H 0.2664(8) 0.3691(21) 0.0845(14) 0.101 Uiso 0.43(3) calc PR 2
H2C4 H 0.2942(8) 0.2697(21) 0.0455(14) 0.101 Uiso 0.43(3) calc PR 2
C3C' C 0.2852(17) 0.4479(25) -0.0075(15) 0.149(12) Uiso 0.43(3) d PDU 2
H3C3 H 0.3214(17) 0.4581(25) -0.0220(15) 0.179 Uiso 0.43(3) calc PR 2
H3C4 H 0.2546(17) 0.4174(25) -0.0447(15) 0.179 Uiso 0.43(3) calc PR 2
C4C' C 0.2673(10) 0.5625(23) 0.0183(16) 0.097(8) Uiso 0.43(3) d PDU 2
H4C3 H 0.2495(10) 0.6183(23) -0.0176(16) 0.117 Uiso 0.43(3) calc PR 2
H4C4 H 0.2404(10) 0.5489(23) 0.0467(16) 0.117 Uiso 0.43(3) calc PR 2
C5C C 0.3239(6) 0.6052(13) 0.0560(8) 0.159(6) Uani 1 d DU .
H5C1 H 0.3300(6) 0.6912(13) 0.0669(8) 0.191 Uiso 1 calc R 1
H5C2 H 0.3372(6) 0.5871(13) 0.0160(8) 0.191 Uiso 1 calc R 1
C6C C 0.3554(6) 0.5213(11) 0.1169(7) 0.138(5) Uani 1 d DU .
H6C1 H 0.3959(6) 0.5476(11) 0.1339(7) 0.165 Uiso 1 calc R .
H6C2 H 0.3354(6) 0.5288(11) 0.1528(7) 0.165 Uiso 1 calc R .
O1D O 0.5377(4) 0.5510(7) 0.1826(5) 0.125(3) Uani 0.53(3) d PDU 1
C2D C 0.5050(10) 0.6532(26) 0.1450(17) 0.168(14) Uiso 0.53(3) d PD 1
H2D1 H 0.4666(10) 0.6273(26) 0.1185(17) 0.202 Uiso 0.53(3) calc PR 1
H2D2 H 0.4998(10) 0.7188(26) 0.1747(17) 0.202 Uiso 0.53(3) calc PR 1
C3D C 0.5424(15) 0.6899(34) 0.1032(14) 0.184(16) Uiso 0.53(3) d PD 1
H3D1 H 0.5369(15) 0.6372(34) 0.0642(14) 0.220 Uiso 0.53(3) calc PR 1
H3D2 H 0.5341(15) 0.7735(34) 0.0882(14) 0.220 Uiso 0.53(3) calc PR 1
C4D C 0.5978(10) 0.6795(28) 0.1423(13) 0.135(10) Uiso 0.53(3) d PD 1
H4D1 H 0.6165(10) 0.7587(28) 0.1516(13) 0.162 Uiso 0.53(3) calc PR 1
H4D2 H 0.6219(10) 0.6277(28) 0.1214(13) 0.162 Uiso 0.53(3) calc PR 1
C5D C 0.5884(10) 0.6244(29) 0.2023(13) 0.145(12) Uiso 0.53(3) d PD 1
H5D1 H 0.5825(10) 0.6869(29) 0.2335(13) 0.175 Uiso 0.53(3) calc PR 1
H5D2 H 0.6222(10) 0.5753(29) 0.2240(13) 0.175 Uiso 0.53(3) calc PR 1
O1D' O 0.5377(4) 0.5510(7) 0.1826(5) 0.125(3) Uani 0.47(3) d PD 2
C2D' C 0.5151(10) 0.5992(33) 0.1147(13) 0.136(12) Uiso 0.47(3) d PD 2
H2D3 H 0.4939(10) 0.5354(33) 0.0859(13) 0.163 Uiso 0.47(3) calc PR 2
H2D4 H 0.4877(10) 0.6652(33) 0.1157(13) 0.163 Uiso 0.47(3) calc PR 2
C3D' C 0.5605(11) 0.6420(29) 0.0884(11) 0.115(10) Uiso 0.47(3) d PD 2
H3D3 H 0.5572(11) 0.6076(29) 0.0441(11) 0.138 Uiso 0.47(3) calc PR 2
H3D4 H 0.5584(11) 0.7302(29) 0.0844(11) 0.138 Uiso 0.47(3) calc PR 2
C4D' C 0.6110(11) 0.6091(48) 0.1293(17) 0.192(18) Uiso 0.47(3) d PD 2
H4D3 H 0.6347(11) 0.6806(48) 0.1457(17) 0.230 Uiso 0.47(3) calc PR 2
H4D4 H 0.6331(11) 0.5572(48) 0.1060(17) 0.230 Uiso 0.47(3) calc PR 2
C5D' C 0.5977(7) 0.5465(25) 0.1821(10) 0.088(8) Uiso 0.47(3) d PDU 2
H5D3 H 0.6209(7) 0.5803(25) 0.2239(10) 0.106 Uiso 0.47(3) calc PR 2
H5D4 H 0.6092(7) 0.4618(25) 0.1801(10) 0.106 Uiso 0.47(3) calc PR 2

loop_
_atom_type_symbol
_atom_type_description
_atom_type_scat_dispersion_real
_atom_type_scat_dispersion_imag
_atom_type_scat_source
C C 0.0033 0.0016 'International Tables Vol C Tables 4.2.6.8 and 6.1.1.4'
H H 0.0000 0.0000 'International Tables Vol C Tables 4.2.6.8 and 6.1.1.4'
K K 0.2009 0.2494 'International Tables Vol C Tables 4.2.6.8 and 6.1.1.4'
N N 0.0061 0.0033 'International Tables Vol C Tables 4.2.6.8 and 6.1.1.4'
O O 0.0106 0.0060 'International Tables Vol C Tables 4.2.6.8 and 6.1.1.4'
Sb Sb -0.5866 1.5461 'International Tables Vol C Tables 4.2.6.8 and 6.1.1.4'

loop_
_geom_angle_atom_site_label_1
_geom_angle_atom_site_label_2
_geom_angle_atom_site_label_3
_geom_angle
_geom_angle_site_symmetry_1
_geom_angle_site_symmetry_3
N1B Sb1 N1B 100.5(3) 2_655 .
N1B Sb1 N1A 73.5(2) 2_655 2_655
N1B Sb1 N1A 88.2(2) . 2_655
N1B Sb1 N1A 88.2(2) 2_655 .
N1B Sb1 N1A 73.5(2) . .
N1A Sb1 N1A 151.5(3) 2_655 .
N1A Sb2 N1B 79.3(2) . .
N1A Sb2 N1C 94.1(3) . .
N1B Sb2 N1C 97.4(2) . .
O1D' K O1D' 82.3(4) 2_655 .
O1D K O1D 82.3(4) 2_655 .
O1D K N1B 159.7(2) 2_655 .
O1D' K N1B 159.7(2) 2_655 .
O1D' K N1B 108.6(2) . .
O1D K N1B 108.6(2) . .
O1D K N1B 108.6(2) 2_655 2_655
O1D' K N1B 108.6(2) 2_655 2_655
O1D' K N1B 159.7(2) . 2_655
O1D K N1B 159.7(2) . 2_655
N1B K N1B 66.9(2) . 2_655
O1D K N1C 98.3(2) 2_655 .
O1D' K N1C 98.3(2) 2_655 .
O1D' K N1C 96.5(2) . .
O1D K N1C 96.5(2) . .
N1B K N1C 64.1(2) . .
N1B K N1C 98.8(2) 2_655 .
O1D K N1C 96.5(2) 2_655 2_655
O1D' K N1C 96.5(2) 2_655 2_655
O1D' K N1C 98.3(2) . 2_655
O1D K N1C 98.3(2) . 2_655
N1B K N1C 98.8(2) . 2_655
N1B K N1C 64.1(2) 2_655 2_655
N1C K N1C 160.4(3) . 2_655
C1A N1A Sb2 123.6(5) . .
C1A N1A Sb1 123.4(5) . .
Sb2 N1A Sb1 99.9(2) . .
N1A C1A C6A 116.8(7) . .
N1A C1A C2A 112.1(7) . .
C6A C1A C2A 110.1(7) . .
N1A C1A H1A 105.6(4) . .
C6A C1A H1A 105.6(5) . .
C2A C1A H1A 105.6(5) . .
C3A C2A C1A 114.1(8) . .
C3A C2A H2A1 108.7(6) . .
C1A C2A H2A1 108.7(5) . .
C3A C2A H2A2 108.8(6) . .
C1A C2A H2A2 108.7(5) . .
H2A1 C2A H2A2 107.6 . .
C2A C3A C4A 110.3(9) . .
C2A C3A H3A1 109.6(6) . .
C4A C3A H3A1 109.6(6) . .
C2A C3A H3A2 109.6(6) . .
C4A C3A H3A2 109.6(7) . .
H3A1 C3A H3A2 108.1 . .
C5A C4A C3A 111.6(10) . .
C5A C4A H4A1 109.3(6) . .
C3A C4A H4A1 109.3(6) . .
C5A C4A H4A2 109.3(8) . .
C3A C4A H4A2 109.4(7) . .
H4A1 C4A H4A2 108.0 . .
C4A C5A C6A 112.0(9) . .
C4A C5A H5A1 109.2(7) . .
C6A C5A H5A1 109.3(6) . .
C4A C5A H5A2 109.1(8) . .
C6A C5A H5A2 109.2(7) . .
H5A1 C5A H5A2 107.9 . .
C1A C6A C5A 112.8(9) . .
C1A C6A H6A1 109.0(5) . .
C5A C6A H6A1 108.9(6) . .
C1A C6A H6A2 109.1(6) . .
C5A C6A H6A2 109.1(7) . .
H6A1 C6A H6A2 107.8 . .
C1B N1B Sb2 123.3(4) . .
C1B N1B Sb1 121.6(4) . .
Sb2 N1B Sb1 102.7(2) . .
C1B N1B K 108.2(4) . .
Sb2 N1B K 99.3(2) . .
Sb1 N1B K 96.3(2) . .
N1B C1B C6B 111.4(6) . .
N1B C1B C2B 113.9(6) . .
C6B C1B C2B 109.8(6) . .
N1B C1B H1B 107.1(4) . .
C6B C1B H1B 107.1(5) . .
C2B C1B H1B 107.1(4) . .
C3B C2B C1B 111.4(7) . .
C3B C2B H2B1 109.3(5) . .
C1B C2B H2B1 109.3(4) . .
C3B C2B H2B2 109.4(5) . .
C1B C2B H2B2 109.4(4) . .
H2B1 C2B H2B2 108.0 . .
C4B C3B C2B 110.4(8) . .
C4B C3B H3B1 109.7(6) . .
C2B C3B H3B1 109.6(5) . .
C4B C3B H3B2 109.5(5) . .
C2B C3B H3B2 109.6(5) . .
H3B1 C3B H3B2 108.1 . .
C3B C4B C5B 112.7(8) . .
C3B C4B H4B1 109.1(6) . .
C5B C4B H4B1 109.1(6) . .
C3B C4B H4B2 109.0(5) . .
C5B C4B H4B2 109.0(5) . .
H4B1 C4B H4B2 107.8 . .
C6B C5B C4B 111.2(8) . .
C6B C5B H5B1 109.4(5) . .
C4B C5B H5B1 109.4(6) . .
C6B C5B H5B2 109.4(5) . .
C4B C5B H5B2 109.3(5) . .
H5B1 C5B H5B2 108.0 . .
C5B C6B C1B 112.1(8) . .
C5B C6B H6B1 109.2(5) . .
C1B C6B H6B1 109.2(5) . .
C5B C6B H6B2 109.2(5) . .
C1B C6B H6B2 109.2(4) . .
H6B1 C6B H6B2 107.9 . .
C1C N1C Sb2 115.9(6) . .
C1C N1C K 132.1(5) . .
Sb2 N1C K 97.5(2) . .
C6C C1C C2C' 111.6(13) . .
C6C C1C N1C 110.0(9) . .
C2C' C1C N1C 120.9(12) . .
C6C C1C C2C 99.3(12) . .
N1C C1C C2C 107.1(10) . .
C6C C1C H1C 113.2(8) . .
N1C C1C H1C 113.2(5) . .
C2C C1C H1C 113.1(10) . .
C6C C1C H1C 104.4(8) . .
C2C' C1C H1C 103.8(13) . .
N1C C1C H1C 104.4(5) . .
C1C C2C C3C 103.8(13) . .
C1C C2C H2C1 110.8(11) . .
C3C C2C H2C1 111.5(10) . .
C1C C2C H2C2 110.9(9) . .
C3C C2C H2C2 110.9(10) . .
H2C1 C2C H2C2 108.9 . .
C4C C3C C2C 102.3(17) . .
C4C C3C H3C1 112.2(12) . .
C2C C3C H3C1 111.9(10) . .
C4C C3C H3C2 110.5(11) . .
C2C C3C H3C2 110.6(9) . .
H3C1 C3C H3C2 109.1 . .
C3C C4C C5C 108.0(17) . .
C3C C4C H4C1 110.8(13) . .
C5C C4C H4C1 110.0(14) . .
C3C C4C H4C2 109.8(12) . .
C5C C4C H4C2 110.0(12) . .
H4C1 C4C H4C2 108.3 . .
C1C C2C' C3C' 100.1(18) . .
C1C C2C' H2C3 111.1(13) . .
C3C' C2C' H2C3 113.2(14) . .
C1C C2C' H2C4 111.6(11) . .
C3C' C2C' H2C4 111.3(13) . .
H2C3 C2C' H2C4 109.4 . .
C4C' C3C' C2C' 103.0(22) . .
C4C' C3C' H3C3 113.2(17) . .
C2C' C3C' H3C3 112.6(14) . .
C4C' C3C' H3C4 109.4(16) . .
C2C' C3C' H3C4 109.7(14) . .
H3C3 C3C' H3C4 108.8 . .
C5C C4C' C3C' 99.7(22) . .
C5C C4C' H4C3 111.2(13) . .
C3C' C4C' H4C3 111.0(15) . .
C5C C4C' H4C4 111.4(16) . .
C3C' C4C' H4C4 113.9(17) . .
H4C3 C4C' H4C4 109.4 . .
C4C' C5C C6C 115.2(16) . .
C4C C5C C6C 100.6(14) . .
C4C C5C H5C1 111.5(10) . .
C6C C5C H5C1 111.5(8) . .
C4C C5C H5C2 111.8(14) . .
C6C C5C H5C2 111.8(8) . .
H5C1 C5C H5C2 109.4 . .
C1C C6C C5C 110.3(11) . .
C1C C6C H6C1 109.5(6) . .
C5C C6C H6C1 109.6(7) . .
C1C C6C H6C2 109.6(8) . .
C5C C6C H6C2 109.7(8) . .
H6C1 C6C H6C2 108.1 . .
C5D O1D C2D 90.4(15) . .
C5D O1D K 129.6(10) . .
C2D O1D K 130.6(11) . .
C3D C2D O1D 102.5(17) . .
C3D C2D H2D1 111.2(16) . .
O1D C2D H2D1 111.4(11) . .
C3D C2D H2D2 111.4(19) . .
O1D C2D H2D2 111.2(15) . .
H2D1 C2D H2D2 109.1 . .
C4D C3D C2D 104.9(14) . .
C4D C3D H3D1 110.9(21) . .
C2D C3D H3D1 110.9(19) . .
C4D C3D H3D2 110.6(17) . .
C2D C3D H3D2 110.6(17) . .
H3D1 C3D H3D2 108.9 . .
C3D C4D C5D 102.6(13) . .
C3D C4D H4D1 111.4(18) . .
C5D C4D H4D1 111.0(15) . .
C3D C4D H4D2 111.1(20) . .
C5D C4D H4D2 111.5(17) . .
H4D1 C4D H4D2 109.2 . .
C4D C5D O1D 106.8(16) . .
C4D C5D H5D1 110.6(17) . .
O1D C5D H5D1 110.6(15) . .
C4D C5D H5D2 110.2(14) . .
O1D C5D H5D2 110.2(13) . .
H5D1 C5D H5D2 108.5 . .
C5D' O1D' C2D' 97.5(13) . .
C5D' O1D' K 114.8(10) . .
C2D' O1D' K 131.7(12) . .
C3D' C2D' O1D' 111.3(14) . .
C3D' C2D' H2D3 109.0(19) . .
O1D' C2D' H2D3 109.2(14) . .
C3D' C2D' H2D4 109.7(18) . .
O1D' C2D' H2D4 109.5(15) . .
H2D3 C2D' H2D4 108.0 . .
C4D' C3D' C2D' 108.1(13) . .
C4D' C3D' H3D3 110.6(24) . .
C2D' C3D' H3D3 110.4(18) . .
C4D' C3D' H3D4 109.6(25) . .
C2D' C3D' H3D4 109.7(19) . .
H3D3 C3D' H3D4 108.4 . .
C3D' C4D' C5D' 107.2(13) . .
C3D' C4D' H4D3 110.8(25) . .
C5D' C4D' H4D3 110.3(21) . .
C3D' C4D' H4D4 109.8(24) . .
C5D' C4D' H4D4 110.1(21) . .
H4D3 C4D' H4D4 108.5 . .
C4D' C5D' O1D' 114.0(15) . .
C4D' C5D' H5D3 108.7(20) . .
O1D' C5D' H5D3 108.9(11) . .
C4D' C5D' H5D4 108.9(22) . .
O1D' C5D' H5D4 108.5(12) . .
H5D3 C5D' H5D4 107.6 . .

loop_
_geom_bond_atom_site_label_1
_geom_bond_atom_site_label_2
_geom_bond_distance
_geom_bond_site_symmetry_2
Sb1 N1B 2.091(5) 2_655
Sb1 N1B 2.091(5) .
Sb1 N1A 2.219(6) 2_655
Sb1 N1A 2.219(6) .
Sb2 N1A 2.000(6) .
Sb2 N1B 2.047(6) .
Sb2 N1C 2.092(7) .
K O1D 2.788(8) 2_655
K O1D' 2.788(8) 2_655
K O1D' 2.788(8) .
K O1D 2.788(8) .
K N1B 2.916(6) .
K N1B 2.916(6) 2_655
K N1C 2.941(6) .
K N1C 2.941(6) 2_655
N1A C1A 1.455(9) .
C1A C6A 1.485(11) .
C1A C2A 1.519(10) .
C1A H1A 0.99 .
C2A C3A 1.522(12) .
C2A H2A1 0.98 .
C2A H2A2 0.98 .
C3A C4A 1.517(14) .
C3A H3A1 0.98 .
C3A H3A2 0.98 .
C4A C5A 1.488(13) .
C4A H4A1 0.98 .
C4A H4A2 0.98 .
C5A C6A 1.547(13) .
C5A H5A1 0.98 .
C5A H5A2 0.98 .
C6A H6A1 0.98 .
C6A H6A2 0.98 .
N1B C1B 1.467(9) .
C1B C6B 1.514(10) .
C1B C2B 1.528(10) .
C1B H1B 0.99 .
C2B C3B 1.539(11) .
C2B H2B1 0.98 .
C2B H2B2 0.98 .
C3B C4B 1.516(12) .
C3B H3B1 0.98 .
C3B H3B2 0.98 .
C4B C5B 1.521(12) .
C4B H4B1 0.98 .
C4B H4B2 0.98 .
C5B C6B 1.522(10) .
C5B H5B1 0.98 .
C5B H5B2 0.98 .
C6B H6B1 0.98 .
C6B H6B2 0.98 .
N1C C1C 1.505(11) .
C1C C6C 1.494(14) .
C1C C2C' 1.47(2) .
C1C C2C 1.55(2) .
C1C H1C 0.99 .
C1C H1C 0.99 .
C2C C3C 1.67(2) .
C2C H2C1 0.98 .
C2C H2C2 0.98 .
C3C C4C 1.49(2) .
C3C H3C1 0.98 .
C3C H3C2 0.98 .
C4C C5C 1.52(2) .
C4C H4C1 0.98 .
C4C H4C2 0.98 .
C2C' C3C' 1.69(2) .
C2C' H2C3 0.98 .
C2C' H2C4 0.98 .
C3C' C4C' 1.48(2) .
C3C' H3C3 0.98 .
C3C' H3C4 0.98 .
C4C' C5C 1.45(2) .
C4C' H4C3 0.98 .
C4C' H4C4 0.98 .
C5C C6C 1.598(15) .
C5C H5C1 0.98 .
C5C H5C2 0.98 .
C6C H6C1 0.98 .
C6C H6C2 0.98 .
O1D C5D 1.42(2) .
O1D C2D 1.48(2) .
C2D C3D 1.44(2) .
C2D H2D1 0.98 .
C2D H2D2 0.98 .
C3D C4D 1.37(3) .
C3D H3D1 0.98 .
C3D H3D2 0.98 .
C4D C5D 1.45(2) .
C4D H4D1 0.98 .
C4D H4D2 0.98 .
C5D H5D1 0.98 .
C5D H5D2 0.98 .
O1D' C5D' 1.42(2) .
O1D' C2D' 1.48(2) .
C2D' C3D' 1.40(2) .
C2D' H2D3 0.98 .
C2D' H2D4 0.98 .
C3D' C4D' 1.33(3) .
C3D' H3D3 0.98 .
C3D' H3D4 0.98 .
C4D' C5D' 1.40(2) .
C4D' H4D3 0.98 .
C4D' H4D4 0.98 .
C5D' H5D3 0.98 .
C5D' H5D4 0.98 .
